data_7130801
loop_
_publ_author_name
'Huffman, Zachary K.'
'Sperling, Joseph M.'
'Windorff, Cory J.'
'Long, Brian N.'
'Cordova, Lucas'
'Ramanantoanina, Harry'
'Celis-Barros, Cristian'
'Albrecht-Sch\"onzart, Thomas E.'

_publ_section_title
;
 Synthesis and characterization of a bimetallic americium(iii)
 pyrithionate coordination complex
;
_journal_name_full 'Chemical Communications'
_journal_paper_doi 10.1039/D2CC03352F
_journal_year 2022
_chemical_formula_moiety 'C15 H16 N3 O5 S3 Yb, H2 O'
_chemical_formula_sum 'C15 H18 N3 O6 S3 Yb'
_chemical_formula_weight 605.54
_space_group_crystal_system triclinic
_space_group_IT_number 2
_space_group_name_Hall '-P 1'
_space_group_name_H-M_alt 'P -1'
_atom_sites_solution_hydrogens mixed
_atom_sites_solution_primary dual
_audit_creation_date 2021-10-26
_audit_creation_method
;
Olex2 1.3
(compiled 2020.11.12 svn.r5f609507 for OlexSys, GUI svn.r6408)
;
_audit_update_record
;
2022-06-14 deposited with the CCDC.	2022-09-15 downloaded from the CCDC.
;
_cell_angle_alpha 111.299(2)
_cell_angle_beta 94.085(2)
_cell_angle_gamma 91.071(2)
_cell_formula_units_Z 2
_cell_length_a 7.4273(3)
_cell_length_b 11.0844(4)
_cell_length_c 13.0835(5)
_cell_measurement_reflns_used 9557
_cell_measurement_temperature 296.15
_cell_measurement_theta_max 31.66
_cell_measurement_theta_min 2.75
_cell_volume 999.86(7)
_computing_cell_refinement 'SAINT V8.40B (?, 2016)'
_computing_data_reduction 'SAINT V8.40B (?, 2016)'
_computing_molecular_graphics 'Olex2 1.3 (Dolomanov et al., 2009)'
_computing_publication_material 'Olex2 1.3 (Dolomanov et al., 2009)'
_computing_structure_refinement 'SHELXL 2018/3 (Sheldrick, 2015)'
_computing_structure_solution 'SHELXT 2018/2 (Sheldrick, 2018)'
_diffrn_ambient_temperature 296.15
_diffrn_measured_fraction_theta_full 0.998
_diffrn_measured_fraction_theta_max 0.998
_diffrn_measurement_device_type 'Bruker APEX-II CCD'
_diffrn_measurement_method '\f and \w scans'
_diffrn_radiation_type MoK\a
_diffrn_radiation_wavelength 0.71073
_diffrn_reflns_av_R_equivalents 0.0444
_diffrn_reflns_av_unetI/netI 0.0192
_diffrn_reflns_Laue_measured_fraction_full 0.998
_diffrn_reflns_Laue_measured_fraction_max 0.998
_diffrn_reflns_limit_h_max 10
_diffrn_reflns_limit_h_min -10
_diffrn_reflns_limit_k_max 16
_diffrn_reflns_limit_k_min -16
_diffrn_reflns_limit_l_max 19
_diffrn_reflns_limit_l_min -19
_diffrn_reflns_number 81495
_diffrn_reflns_point_group_measured_fraction_full 0.998
_diffrn_reflns_point_group_measured_fraction_max 0.998
_diffrn_reflns_theta_full 25.242
_diffrn_reflns_theta_max 31.711
_diffrn_reflns_theta_min 1.974
_diffrn_source_current 1.4
_diffrn_source_power 0.07
_diffrn_source_voltage 50.0
_diffrn_standards_number 0
_exptl_absorpt_coefficient_mu 5.027
_exptl_absorpt_correction_T_max 0.7463
_exptl_absorpt_correction_T_min 0.5614
_exptl_absorpt_correction_type multi-scan
_exptl_absorpt_process_details
;
SADABS-2016/2 (Bruker,2016/2) was used for absorption correction.
wR2(int) was 0.1016 before and 0.0589 after correction.
The Ratio of minimum to maximum transmission is 0.7522.
The \l/2 correction factor is Not present.
;
_exptl_crystal_colour 'clear light yellow'
_exptl_crystal_colour_lustre clear
_exptl_crystal_colour_modifier light
_exptl_crystal_colour_primary yellow
_exptl_crystal_density_diffrn 2.011
_exptl_crystal_description plate
_exptl_crystal_F_000 590
_exptl_crystal_size_max 0.243
_exptl_crystal_size_mid 0.2
_exptl_crystal_size_min 0.188
_refine_diff_density_max 1.348
_refine_diff_density_min -0.880
_refine_diff_density_rms 0.102
_refine_ls_extinction_method none
_refine_ls_goodness_of_fit_ref 1.101
_refine_ls_hydrogen_treatment mixed
_refine_ls_matrix_type full
_refine_ls_number_parameters 272
_refine_ls_number_reflns 6745
_refine_ls_number_restraints 0
_refine_ls_restrained_S_all 1.101
_refine_ls_R_factor_all 0.0235
_refine_ls_R_factor_gt 0.0204
_refine_ls_shift/su_max 0.003
_refine_ls_shift/su_mean 0.000
_refine_ls_structure_factor_coef Fsqd
_refine_ls_weighting_details 'w=1/[\s^2^(Fo^2^)+(0.0186P)^2^+1.4097P] where P=(Fo^2^+2Fc^2^)/3'
_refine_ls_weighting_scheme calc
_refine_ls_wR_factor_gt 0.0499
_refine_ls_wR_factor_ref 0.0511
_reflns_Friedel_coverage 0.000
_reflns_number_gt 6294
_reflns_number_total 6745
_reflns_threshold_expression 'I > 2\s(I)'
_cod_data_source_file d2cc03352f2.cif
_cod_data_source_block a_CCDC5
_cod_database_code 7130801
_shelx_shelxl_version_number 2018/3
_shelx_space_group_comment
;
The symmetry employed for this shelxl refinement is uniquely defined
by the following loop, which should always be used as a source of
symmetry information in preference to the above space-group names.
They are only intended as comments.
;
_shelx_estimated_absorpt_t_max 0.452
_shelx_estimated_absorpt_t_min 0.375
_olex2_refinement_description
;
1. Fixed Uiso
 At 1.2 times of:
  All C(H) groups
 At 1.5 times of:
  All O(H,H) groups
2.a Free rotating group:
 O6(H6A,H6B)
2.b Aromatic/amide H refined with riding coordinates:
 C5(H5), C10(H10), C15(H15), C14(H14), C2(H2), C4(H4), C12(H12), C3(H3),
 C9(H9), C8(H8), C7(H7), C13(H13)
;
_olex2_submission_special_instructions 'No special instructions were received'

loop_
_space_group_symop_operation_xyz
'x, y, z'
'-x, -y, -z'

loop_
_atom_site_label
_atom_site_type_symbol
_atom_site_fract_x
_atom_site_fract_y
_atom_site_fract_z
_atom_site_U_iso_or_equiv
_atom_site_adp_type
_atom_site_occupancy
_atom_site_site_symmetry_order
_atom_site_calc_flag
_atom_site_refinement_flags_posn
_atom_site_refinement_flags_adp
_atom_site_refinement_flags_occupancy
_atom_site_disorder_assembly
_atom_site_disorder_group
Yb1 Yb 0.27539(2) 0.71592(2) 0.62865(2) 0.02057(3) Uani 1 1 d . . . . .
S3 S 0.46997(9) 0.94175(7) 0.77498(6) 0.03610(15) Uani 1 1 d . . . . .
S2 S 0.31324(11) 0.69403(7) 0.83170(6) 0.03712(15) Uani 1 1 d . . . . .
S1 S 0.26895(13) 0.86349(7) 0.49704(6) 0.04059(17) Uani 1 1 d . . . . .
O2 O 0.3005(3) 0.50170(17) 0.61076(14) 0.0275(3) Uani 1 1 d . . . . .
O1 O 0.2370(3) 0.58722(17) 0.44525(15) 0.0296(4) Uani 1 1 d . . . . .
O4 O 0.5751(3) 0.6886(2) 0.58613(19) 0.0327(4) Uani 1 1 d . . . . .
O3 O 0.0879(3) 0.87877(18) 0.71201(16) 0.0329(4) Uani 1 1 d . . . . .
O6 O -0.2234(3) 0.8934(2) 0.5893(2) 0.0403(5) Uani 1 1 d G . . . .
H6A H -0.116759 0.906904 0.620619 0.061 Uiso 1 1 d G U . . .
H6B H -0.241698 0.946212 0.556371 0.061 Uiso 1 1 d G U . . .
O5 O -0.0228(3) 0.6352(2) 0.6138(2) 0.0355(4) Uani 1 1 d . . . . .
N3 N 0.1218(3) 0.9749(2) 0.80963(18) 0.0274(4) Uani 1 1 d . . . . .
N1 N 0.2811(3) 0.6194(2) 0.35984(17) 0.0260(4) Uani 1 1 d . . . . .
N2 N 0.2428(3) 0.4560(2) 0.68599(18) 0.0270(4) Uani 1 1 d . . . . .
C11 C 0.2973(4) 1.0125(2) 0.8509(2) 0.0293(5) Uani 1 1 d . . . . .
C1 C 0.2999(4) 0.7472(3) 0.3726(2) 0.0298(5) Uani 1 1 d . . . . .
C5 C 0.3062(4) 0.5214(3) 0.2643(2) 0.0344(5) Uani 1 1 d . . . . .
H5 H 0.295721 0.436018 0.260369 0.041 Uiso 1 1 calc R U . . .
C6 C 0.2393(4) 0.5356(3) 0.7926(2) 0.0308(5) Uani 1 1 d . . . . .
C10 C 0.1919(4) 0.3282(3) 0.6493(3) 0.0381(6) Uani 1 1 d . . . . .
H10 H 0.195743 0.277490 0.575280 0.046 Uiso 1 1 calc R U . . .
C15 C -0.0222(4) 1.0320(3) 0.8626(2) 0.0362(6) Uani 1 1 d . . . . .
H15 H -0.138607 1.004501 0.830132 0.043 Uiso 1 1 calc R U . . .
C14 C 0.0025(6) 1.1296(3) 0.9632(3) 0.0473(8) Uani 1 1 d . . . . .
H14 H -0.096083 1.169443 0.999377 0.057 Uiso 1 1 calc R U . . .
C2 C 0.3461(5) 0.7718(3) 0.2787(3) 0.0419(7) Uani 1 1 d . . . . .
H2 H 0.362294 0.857217 0.283592 0.050 Uiso 1 1 calc R U . . .
C4 C 0.3469(4) 0.5467(3) 0.1729(2) 0.0419(7) Uani 1 1 d . . . . .
H4 H 0.360347 0.479326 0.106561 0.050 Uiso 1 1 calc R U . . .
C12 C 0.3206(5) 1.1112(3) 0.9560(2) 0.0436(7) Uani 1 1 d . . . . .
H12 H 0.437054 1.138088 0.988783 0.052 Uiso 1 1 calc R U . . .
C3 C 0.3675(5) 0.6743(4) 0.1817(3) 0.0466(8) Uani 1 1 d . . . . .
H3 H 0.396174 0.693469 0.121077 0.056 Uiso 1 1 calc R U . . .
C9 C 0.1348(5) 0.2733(4) 0.7205(3) 0.0524(9) Uani 1 1 d . . . . .
H9 H 0.101282 0.185464 0.695529 0.063 Uiso 1 1 calc R U . . .
C8 C 0.1278(5) 0.3504(4) 0.8295(3) 0.0542(9) Uani 1 1 d . . . . .
H8 H 0.088948 0.314771 0.878911 0.065 Uiso 1 1 calc R U . . .
C7 C 0.1778(5) 0.4786(4) 0.8650(3) 0.0475(8) Uani 1 1 d . . . . .
H7 H 0.171375 0.529859 0.938747 0.057 Uiso 1 1 calc R U . . .
C13 C 0.1774(6) 1.1684(3) 1.0108(3) 0.0539(10) Uani 1 1 d . . . . .
H13 H 0.196525 1.233344 1.080139 0.065 Uiso 1 1 calc R U . . .
H5A H -0.067(6) 0.568(4) 0.594(4) 0.055(12) Uiso 1 1 d . . . . .
H4A H 0.631(6) 0.750(4) 0.584(4) 0.055(12) Uiso 1 1 d . . . . .
H5B H -0.081(6) 0.692(5) 0.647(4) 0.064(14) Uiso 1 1 d . . . . .
H4B H 0.592(6) 0.634(4) 0.534(4) 0.054(13) Uiso 1 1 d . . . . .

loop_
_atom_site_aniso_label
_atom_site_aniso_U_11
_atom_site_aniso_U_22
_atom_site_aniso_U_33
_atom_site_aniso_U_23
_atom_site_aniso_U_13
_atom_site_aniso_U_12
Yb1 0.01853(4) 0.01847(5) 0.02286(5) 0.00552(3) 0.00110(3) -0.00027(3)
S3 0.0265(3) 0.0307(3) 0.0425(4) 0.0043(3) -0.0016(3) -0.0066(2)
S2 0.0517(4) 0.0325(3) 0.0231(3) 0.0056(2) 0.0016(3) 0.0015(3)
S1 0.0631(5) 0.0252(3) 0.0372(4) 0.0151(3) 0.0071(3) 0.0055(3)
O2 0.0371(9) 0.0226(8) 0.0253(8) 0.0104(7) 0.0095(7) 0.0019(7)
O1 0.0413(10) 0.0249(8) 0.0241(8) 0.0102(7) 0.0060(7) -0.0056(7)
O4 0.0239(8) 0.0249(9) 0.0463(12) 0.0082(9) 0.0091(8) 0.0017(7)
O3 0.0281(9) 0.0269(9) 0.0323(9) -0.0021(7) -0.0018(7) 0.0035(7)
O6 0.0318(10) 0.0331(10) 0.0606(14) 0.0236(10) -0.0015(9) -0.0008(8)
O5 0.0211(8) 0.0249(9) 0.0508(12) 0.0027(9) 0.0031(8) -0.0038(7)
N3 0.0323(10) 0.0202(9) 0.0268(10) 0.0051(8) 0.0036(8) 0.0013(8)
N1 0.0260(9) 0.0304(10) 0.0249(9) 0.0144(8) 0.0012(7) -0.0013(8)
N2 0.0260(9) 0.0308(10) 0.0302(10) 0.0179(9) 0.0035(8) 0.0013(8)
C11 0.0367(13) 0.0239(11) 0.0261(11) 0.0085(9) -0.0010(10) -0.0033(9)
C1 0.0312(12) 0.0311(12) 0.0314(12) 0.0165(10) 0.0033(10) 0.0001(10)
C5 0.0403(14) 0.0347(13) 0.0278(12) 0.0106(10) 0.0032(11) 0.0020(11)
C6 0.0292(12) 0.0397(14) 0.0272(12) 0.0164(10) 0.0035(9) 0.0024(10)
C10 0.0441(16) 0.0307(13) 0.0422(15) 0.0178(12) -0.0019(12) -0.0069(11)
C15 0.0419(15) 0.0306(13) 0.0383(14) 0.0128(11) 0.0138(12) 0.0093(11)
C14 0.072(2) 0.0332(15) 0.0392(16) 0.0116(12) 0.0261(16) 0.0137(15)
C2 0.0483(17) 0.0428(16) 0.0454(17) 0.0279(14) 0.0098(13) 0.0009(13)
C4 0.0450(16) 0.0521(18) 0.0272(13) 0.0127(12) 0.0037(12) 0.0091(14)
C12 0.062(2) 0.0329(14) 0.0291(13) 0.0052(11) -0.0041(13) -0.0103(14)
C3 0.0476(18) 0.067(2) 0.0392(16) 0.0334(16) 0.0143(13) 0.0083(16)
C9 0.053(2) 0.0496(19) 0.067(2) 0.0390(18) -0.0077(17) -0.0162(16)
C8 0.054(2) 0.071(2) 0.057(2) 0.048(2) 0.0018(16) -0.0099(18)
C7 0.0493(18) 0.068(2) 0.0367(15) 0.0320(16) 0.0080(13) 0.0001(16)
C13 0.095(3) 0.0316(15) 0.0301(14) 0.0034(12) 0.0142(17) -0.0007(17)

loop_
_atom_type_symbol
_atom_type_description
_atom_type_scat_dispersion_real
_atom_type_scat_dispersion_imag
_atom_type_scat_source
C C 0.0033 0.0016 'International Tables Vol C Tables 4.2.6.8 and 6.1.1.4'
H H 0.0000 0.0000 'International Tables Vol C Tables 4.2.6.8 and 6.1.1.4'
N N 0.0061 0.0033 'International Tables Vol C Tables 4.2.6.8 and 6.1.1.4'
O O 0.0106 0.0060 'International Tables Vol C Tables 4.2.6.8 and 6.1.1.4'
S S 0.1246 0.1234 'International Tables Vol C Tables 4.2.6.8 and 6.1.1.4'
Yb Yb -0.3850 5.5486 'International Tables Vol C Tables 4.2.6.8 and 6.1.1.4'

loop_
_geom_angle_atom_site_label_1
_geom_angle_atom_site_label_2
_geom_angle_atom_site_label_3
_geom_angle
_geom_angle_site_symmetry_1
_geom_angle_site_symmetry_3
_geom_angle_publ_flag
S3 Yb1 H5B 118.3(10) . . ?
S3 Yb1 H4B 88.3(10) . . ?
S2 Yb1 S3 72.65(2) . . ?
S2 Yb1 S1 151.24(2) . . ?
S2 Yb1 H5B 84.4(10) . . ?
S2 Yb1 H4B 105.7(9) . . ?
S1 Yb1 S3 80.47(2) . . ?
S1 Yb1 H5B 99.9(10) . . ?
S1 Yb1 H4B 83.1(9) . . ?
O2 Yb1 S3 129.98(5) . . ?
O2 Yb1 S2 69.18(5) . . ?
O2 Yb1 S1 138.80(5) . . ?
O2 Yb1 O4 80.37(7) . . ?
O2 Yb1 O5 75.19(7) . . ?
O2 Yb1 H5B 89.0(10) . . ?
O2 Yb1 H4B 72.6(9) . . ?
O1 Yb1 S3 141.20(5) . . ?
O1 Yb1 S2 139.98(5) . . ?
O1 Yb1 S1 68.72(5) . . ?
O1 Yb1 O2 71.05(6) . . ?
O1 Yb1 O4 79.17(8) . . ?
O1 Yb1 O5 78.76(8) . . ?
O1 Yb1 H5B 90.6(10) . . ?
O1 Yb1 H4B 65.7(9) . . ?
O4 Yb1 S3 74.45(6) . . ?
O4 Yb1 S2 98.38(6) . . ?
O4 Yb1 S1 83.77(6) . . ?
O4 Yb1 O5 151.25(8) . . ?
O4 Yb1 H5B 167.1(11) . . ?
O4 Yb1 H4B 14.1(9) . . ?
O3 Yb1 S3 67.93(5) . . ?
O3 Yb1 S2 84.10(6) . . ?
O3 Yb1 S1 76.37(6) . . ?
O3 Yb1 O2 135.93(7) . . ?
O3 Yb1 O1 123.37(7) . . ?
O3 Yb1 O4 139.67(7) . . ?
O3 Yb1 O5 68.80(7) . . ?
O3 Yb1 H5B 53.0(11) . . ?
O3 Yb1 H4B 150.6(10) . . ?
O5 Yb1 S3 133.54(6) . . ?
O5 Yb1 S2 86.96(6) . . ?
O5 Yb1 S1 104.94(6) . . ?
O5 Yb1 H5B 15.9(10) . . ?
O5 Yb1 H4B 138.0(10) . . ?
H5B Yb1 H4B 153.5(14) . . ?
C11 S3 Yb1 98.03(9) . . ?
C6 S2 Yb1 98.35(9) . . ?
C1 S1 Yb1 100.50(9) . . ?
N2 O2 Yb1 122.12(14) . . ?
N1 O1 Yb1 126.77(14) . . ?
Yb1 O4 H4A 118(3) . . ?
Yb1 O4 H4B 117(3) . . ?
H4A O4 H4B 105(4) . . ?
N3 O3 Yb1 126.69(15) . . ?
H6A O6 H6B 109.5 . . ?
Yb1 O5 H5A 134(3) . . ?
Yb1 O5 H5B 108(3) . . ?
H5A O5 H5B 116(5) . . ?
O3 N3 C11 119.5(2) . . ?
O3 N3 C15 117.3(2) . . ?
C15 N3 C11 123.1(2) . . ?
O1 N1 C1 119.8(2) . . ?
O1 N1 C5 117.4(2) . . ?
C5 N1 C1 122.8(2) . . ?
O2 N2 C6 120.5(2) . . ?
O2 N2 C10 116.7(2) . . ?
C6 N2 C10 122.8(2) . . ?
N3 C11 S3 119.95(19) . . ?
N3 C11 C12 115.7(3) . . ?
C12 C11 S3 124.3(2) . . ?
N1 C1 S1 119.20(19) . . ?
N1 C1 C2 115.9(3) . . ?
C2 C1 S1 124.9(2) . . ?
N1 C5 H5 119.7 . . ?
N1 C5 C4 120.7(3) . . ?
C4 C5 H5 119.7 . . ?
N2 C6 S2 119.31(19) . . ?
N2 C6 C7 116.3(3) . . ?
C7 C6 S2 124.4(2) . . ?
N2 C10 H10 119.7 . . ?
N2 C10 C9 120.6(3) . . ?
C9 C10 H10 119.7 . . ?
N3 C15 H15 119.8 . . ?
N3 C15 C14 120.4(3) . . ?
C14 C15 H15 119.8 . . ?
C15 C14 H14 120.6 . . ?
C15 C14 C13 118.9(3) . . ?
C13 C14 H14 120.6 . . ?
C1 C2 H2 119.1 . . ?
C3 C2 C1 121.8(3) . . ?
C3 C2 H2 119.1 . . ?
C5 C4 H4 120.7 . . ?
C5 C4 C3 118.6(3) . . ?
C3 C4 H4 120.7 . . ?
C11 C12 H12 119.1 . . ?
C13 C12 C11 121.7(3) . . ?
C13 C12 H12 119.1 . . ?
C2 C3 C4 120.2(3) . . ?
C2 C3 H3 119.9 . . ?
C4 C3 H3 119.9 . . ?
C10 C9 H9 120.6 . . ?
C10 C9 C8 118.8(3) . . ?
C8 C9 H9 120.6 . . ?
C9 C8 H8 120.0 . . ?
C7 C8 C9 120.0(3) . . ?
C7 C8 H8 120.0 . . ?
C6 C7 H7 119.2 . . ?
C8 C7 C6 121.5(3) . . ?
C8 C7 H7 119.2 . . ?
C14 C13 H13 120.0 . . ?
C12 C13 C14 120.0(3) . . ?
C12 C13 H13 120.0 . . ?

loop_
_geom_bond_atom_site_label_1
_geom_bond_atom_site_label_2
_geom_bond_distance
_geom_bond_site_symmetry_2
_geom_bond_publ_flag
Yb1 S3 2.8301(7) . ?
Yb1 S2 2.7496(7) . ?
Yb1 S1 2.7714(7) . ?
Yb1 O2 2.3122(17) . ?
Yb1 O1 2.2967(18) . ?
Yb1 O4 2.3317(19) . ?
Yb1 O3 2.2953(18) . ?
Yb1 O5 2.341(2) . ?
Yb1 H5B 2.69(5) . ?
Yb1 H4B 2.75(4) . ?
S3 C11 1.703(3) . ?
S2 C6 1.708(3) . ?
S1 C1 1.705(3) . ?
O2 N2 1.350(3) . ?
O1 N1 1.349(3) . ?
O4 H4A 0.80(5) . ?
O4 H4B 0.75(5) . ?
O3 N3 1.336(3) . ?
O6 H6A 0.8498 . ?
O6 H6B 0.8507 . ?
O5 H5A 0.75(5) . ?
O5 H5B 0.78(5) . ?
N3 C11 1.371(3) . ?
N3 C15 1.355(3) . ?
N1 C1 1.368(3) . ?
N1 C5 1.354(3) . ?
N2 C6 1.355(3) . ?
N2 C10 1.357(4) . ?
C11 C12 1.409(4) . ?
C1 C2 1.414(4) . ?
C5 H5 0.9300 . ?
C5 C4 1.376(4) . ?
C6 C7 1.412(4) . ?
C10 H10 0.9300 . ?
C10 C9 1.369(4) . ?
C15 H15 0.9300 . ?
C15 C14 1.364(4) . ?
C14 H14 0.9300 . ?
C14 C13 1.389(6) . ?
C2 H2 0.9300 . ?
C2 C3 1.358(5) . ?
C4 H4 0.9300 . ?
C4 C3 1.381(5) . ?
C12 H12 0.9300 . ?
C12 C13 1.361(5) . ?
C3 H3 0.9300 . ?
C9 H9 0.9300 . ?
C9 C8 1.377(6) . ?
C8 H8 0.9300 . ?
C8 C7 1.360(5) . ?
C7 H7 0.9300 . ?
C13 H13 0.9300 . ?

loop_
_geom_torsion_atom_site_label_1
_geom_torsion_atom_site_label_2
_geom_torsion_atom_site_label_3
_geom_torsion_atom_site_label_4
_geom_torsion
_geom_torsion_site_symmetry_1
_geom_torsion_site_symmetry_2
_geom_torsion_site_symmetry_3
_geom_torsion_site_symmetry_4
_geom_torsion_publ_flag
Yb1 S3 C11 N3 -19.2(2) . . . . ?
Yb1 S3 C11 C12 161.6(2) . . . . ?
Yb1 S2 C6 N2 21.4(2) . . . . ?
Yb1 S2 C6 C7 -160.5(3) . . . . ?
Yb1 S1 C1 N1 13.6(2) . . . . ?
Yb1 S1 C1 C2 -165.8(2) . . . . ?
Yb1 O2 N2 C6 -28.0(3) . . . . ?
Yb1 O2 N2 C10 152.8(2) . . . . ?
Yb1 O1 N1 C1 -21.4(3) . . . . ?
Yb1 O1 N1 C5 158.07(19) . . . . ?
Yb1 O3 N3 C11 24.3(3) . . . . ?
Yb1 O3 N3 C15 -156.61(19) . . . . ?
S3 C11 C12 C13 177.0(3) . . . . ?
S2 C6 C7 C8 -177.2(3) . . . . ?
S1 C1 C2 C3 -179.5(3) . . . . ?
O2 N2 C6 S2 -1.3(3) . . . . ?
O2 N2 C6 C7 -179.6(2) . . . . ?
O2 N2 C10 C9 178.8(3) . . . . ?
O1 N1 C1 S1 0.5(3) . . . . ?
O1 N1 C1 C2 -179.9(2) . . . . ?
O1 N1 C5 C4 178.4(3) . . . . ?
O3 N3 C11 S3 3.0(3) . . . . ?
O3 N3 C11 C12 -177.8(2) . . . . ?
O3 N3 C15 C14 179.1(3) . . . . ?
N3 C11 C12 C13 -2.3(4) . . . . ?
N3 C15 C14 C13 -0.6(5) . . . . ?
N1 C1 C2 C3 1.0(5) . . . . ?
N1 C5 C4 C3 2.1(5) . . . . ?
N2 C6 C7 C8 1.0(5) . . . . ?
N2 C10 C9 C8 0.8(5) . . . . ?
C11 N3 C15 C14 -1.8(4) . . . . ?
C11 C12 C13 C14 0.0(5) . . . . ?
C1 N1 C5 C4 -2.1(4) . . . . ?
C1 C2 C3 C4 -1.0(5) . . . . ?
C5 N1 C1 S1 -178.9(2) . . . . ?
C5 N1 C1 C2 0.6(4) . . . . ?
C5 C4 C3 C2 -0.6(5) . . . . ?
C6 N2 C10 C9 -0.4(5) . . . . ?
C10 N2 C6 S2 177.8(2) . . . . ?
C10 N2 C6 C7 -0.5(4) . . . . ?
C10 C9 C8 C7 -0.3(6) . . . . ?
C15 N3 C11 S3 -176.1(2) . . . . ?
C15 N3 C11 C12 3.2(4) . . . . ?
C15 C14 C13 C12 1.5(5) . . . . ?
C9 C8 C7 C6 -0.7(6) . . . . ?
